data_2240418
loop_
_publ_author_name
'Ourari, Ali'
'Zoubeidi, Chahinaz'
'Bouacida, Sofiane'
'Derafa, Wassila'
'Merazig, Hocine'

_publ_section_title
;
 Crystal structure of
 bis(2-{[(3-bromopropyl)imino]methyl}phenolato-\k^2^<i>N</i>,<i>O</i>)copper(II)
;
_journal_coeditor_code WM5116
_journal_issue 2
_journal_name_full 'Acta Crystallographica Section E'
_journal_page_first m33
_journal_page_last m34
_journal_paper_doi 10.1107/S2056989015001309
_journal_volume 71
_journal_year 2015
_chemical_formula_iupac '[Cu (C10 H11 Br1 N1 O1)2]'
_chemical_formula_moiety 'C20 H22 Br2 Cu N2 O2'
_chemical_formula_sum 'C20 H22 Br2 Cu N2 O2'
_chemical_formula_weight 545.75
_chemical_name_systematic
;
Bis(2-{[(3-bromopropyl)imino]methyl}phenolato-\k^2^<i>N</i>,<i>O</i>)copper(II)
;
_space_group_crystal_system monoclinic
_space_group_IT_number 14
_space_group_name_Hall '-P 2yn'
_space_group_name_H-M_alt 'P 1 21/n 1'
_symmetry_space_group_name_Hall '-P 2yn'
_symmetry_space_group_name_H-M 'P 1 21/n 1'
_atom_sites_solution_hydrogens geom
_atom_sites_solution_primary direct
_atom_sites_solution_secondary difmap
_audit_conform_dict_name cif_core.dic
_audit_conform_dict_version 2.3
_audit_creation_method 'WinGX routine CIF_UPDATE'
_cell_angle_alpha 90
_cell_angle_beta 104.900(2)
_cell_angle_gamma 90
_cell_formula_units_Z 2
_cell_length_a 10.6478(4)
_cell_length_b 7.1990(3)
_cell_length_c 13.9283(5)
_cell_measurement_reflns_used 3645
_cell_measurement_temperature 295(2)
_cell_measurement_theta_max 27.65
_cell_measurement_theta_min 3.21
_cell_volume 1031.75(7)
_computing_cell_refinement
;
SAINT (Bruker, 2011)
;
_computing_data_collection
;
APEX2 (Bruker, 2011)
;
_computing_data_reduction
;
SAINT (Bruker, 2011)
;
_computing_molecular_graphics
;
ORTEP-3 for Windows (Farrugia, 2012) and DIAMOND (Brandenburg,
2001)
;
_computing_publication_material
;
WinGX (Farrugia, 2012)
;
_computing_structure_refinement
;
SHELXL97 (Sheldrick, 2015)
;
_computing_structure_solution
;
SIR2002 (Burla <i>et al.</i>,  2005)
;
_diffrn_ambient_temperature 295(2)
_diffrn_measured_fraction_theta_full 0.997
_diffrn_measured_fraction_theta_max 0.997
_diffrn_measurement_device_type 'Bruker APEXII'
_diffrn_measurement_method 'CCD rotation images, thin slices'
_diffrn_radiation_monochromator graphite
_diffrn_radiation_type MoK\a
_diffrn_radiation_wavelength 0.71073
_diffrn_reflns_av_R_equivalents 0.0198
_diffrn_reflns_limit_h_max 14
_diffrn_reflns_limit_h_min -12
_diffrn_reflns_limit_k_max 6
_diffrn_reflns_limit_k_min -9
_diffrn_reflns_limit_l_max 18
_diffrn_reflns_limit_l_min -18
_diffrn_reflns_number 8212
_diffrn_reflns_theta_full 28.46
_diffrn_reflns_theta_max 28.46
_diffrn_reflns_theta_min 2.78
_exptl_absorpt_coefficient_mu 4.948
_exptl_absorpt_correction_T_max 0.796
_exptl_absorpt_correction_T_min 0.677
_exptl_absorpt_correction_type multi-scan
_exptl_absorpt_process_details
;
(<i>SADABS</i>; Bruker, 2011)
;
_exptl_crystal_colour Green
_exptl_crystal_density_diffrn 1.757
_exptl_crystal_density_method 'not measured'
_exptl_crystal_description prism
_exptl_crystal_F_000 542.0
_exptl_crystal_size_max 0.19
_exptl_crystal_size_mid 0.18
_exptl_crystal_size_min 0.15
_refine_diff_density_max 0.619
_refine_diff_density_min -0.579
_refine_ls_extinction_method none
_refine_ls_goodness_of_fit_ref 1.037
_refine_ls_hydrogen_treatment constr
_refine_ls_matrix_type full
_refine_ls_number_parameters 124
_refine_ls_number_reflns 2594
_refine_ls_number_restraints 0
_refine_ls_restrained_S_all 1.037
_refine_ls_R_factor_all 0.0447
_refine_ls_R_factor_gt 0.0323
_refine_ls_shift/su_max 0.001
_refine_ls_shift/su_mean 0.000
_refine_ls_structure_factor_coef Fsqd
_refine_ls_weighting_details 'calc w=1/[\s^2^(Fo^2^)+(0.0419P)^2^+0.8205P] where P=(Fo^2^+2Fc^2^)/3'
_refine_ls_weighting_scheme calc
_refine_ls_wR_factor_gt 0.0826
_refine_ls_wR_factor_ref 0.0888
_reflns_number_gt 2088
_reflns_number_total 2594
_reflns_threshold_expression I>2sigma(I)
_cod_data_source_file wm5116sup1.cf
_cod_data_source_block I
_cod_database_code 2240418
_cod_database_fobs_code 2240418

loop_
_space_group_symop_operation_xyz
'x, y, z'
'-x+1/2, y+1/2, -z+1/2'
'-x, -y, -z'
'x-1/2, -y-1/2, z-1/2'

loop_
_atom_site_type_symbol
_atom_site_label
_atom_site_fract_x
_atom_site_fract_y
_atom_site_fract_z
_atom_site_U_iso_or_equiv
_atom_site_adp_type
_atom_site_calc_flag
_atom_site_refinement_flags
_atom_site_occupancy
_atom_site_symmetry_multiplicity
Cu Cu1 1 0 1 0.03472(12) Uani d S 1 2
Br Br1 1.32859(3) -0.62235(6) 0.86101(3) 0.06803(14) Uani d . 1 1
O O1 0.81891(18) -0.0114(3) 0.98050(16) 0.0559(6) Uani d . 1 1
N N1 0.99577(19) -0.2004(3) 0.89887(15) 0.0350(4) Uani d . 1 1
C C5 0.7594(2) -0.2139(3) 0.84019(19) 0.0368(5) Uani d . 1 1
C C8 0.5014(3) -0.1335(4) 0.8310(2) 0.0476(7) Uani d . 1 1
H H8 0.4152 -0.1059 0.8282 0.057 Uiso calc R 1 1
C C4 0.8909(2) -0.2635(4) 0.84046(19) 0.0382(5) Uani d . 1 1
H H4 0.9006 -0.3503 0.7934 0.046 Uiso calc R 1 1
C C9 0.5984(3) -0.0546(4) 0.9037(2) 0.0468(6) Uani d . 1 1
H H9 0.5767 0.0251 0.9494 0.056 Uiso calc R 1 1
C C6 0.6576(3) -0.2913(4) 0.7663(2) 0.0492(7) Uani d . 1 1
H H6 0.677 -0.3702 0.7192 0.059 Uiso calc R 1 1
C C3 1.1185(2) -0.2808(4) 0.88563(19) 0.0394(5) Uani d . 1 1
H H3A 1.1795 -0.1817 0.8837 0.047 Uiso calc R 1 1
H H3B 1.1011 -0.3469 0.8229 0.047 Uiso calc R 1 1
C C10 0.7306(2) -0.0917(4) 0.91054(19) 0.0392(5) Uani d . 1 1
C C2 1.1783(3) -0.4136(4) 0.9701(2) 0.0471(6) Uani d . 1 1
H H2A 1.1776 -0.3551 1.0326 0.056 Uiso calc R 1 1
H H2B 1.1249 -0.5245 0.9633 0.056 Uiso calc R 1 1
C C7 0.5294(3) -0.2529(5) 0.7621(2) 0.0522(7) Uani d . 1 1
H H7 0.4628 -0.3068 0.7134 0.063 Uiso calc R 1 1
C C1 1.3158(3) -0.4696(4) 0.9730(2) 0.0493(7) Uani d . 1 1
H H1A 1.3521 -0.5375 1.034 0.059 Uiso calc R 1 1
H H1B 1.3676 -0.3584 0.9742 0.059 Uiso calc R 1 1

loop_
_atom_site_aniso_label
_atom_site_aniso_U_11
_atom_site_aniso_U_22
_atom_site_aniso_U_33
_atom_site_aniso_U_12
_atom_site_aniso_U_13
_atom_site_aniso_U_23
Cu1 0.0302(2) 0.0403(2) 0.0355(2) -0.00058(17) 0.01176(16) -0.00451(17)
Br1 0.0490(2) 0.0798(3) 0.0742(2) 0.01763(16) 0.01380(16) -0.01284(18)
O1 0.0347(9) 0.0754(15) 0.0616(12) -0.0084(9) 0.0195(9) -0.0318(11)
N1 0.0324(10) 0.0359(11) 0.0380(10) 0.0046(8) 0.0115(8) 0.0000(8)
C5 0.0342(12) 0.0326(12) 0.0428(13) 0.0009(10) 0.0083(10) 0.0000(10)
C8 0.0324(12) 0.0529(17) 0.0582(16) 0.0005(12) 0.0129(12) 0.0067(13)
C4 0.0403(12) 0.0333(12) 0.0416(13) 0.0047(10) 0.0118(10) -0.0034(10)
C9 0.0382(13) 0.0504(15) 0.0570(16) -0.0021(12) 0.0213(12) -0.0063(13)
C6 0.0428(14) 0.0445(15) 0.0576(17) 0.0020(12) 0.0082(12) -0.0117(13)
C3 0.0372(12) 0.0427(14) 0.0405(13) 0.0073(11) 0.0141(10) -0.0014(11)
C10 0.0344(12) 0.0411(14) 0.0443(13) -0.0041(10) 0.0140(10) -0.0024(11)
C2 0.0452(15) 0.0470(16) 0.0515(15) 0.0099(12) 0.0172(12) 0.0093(13)
C7 0.0359(13) 0.0553(17) 0.0590(17) -0.0034(13) 0.0008(12) -0.0053(14)
C1 0.0411(14) 0.0502(17) 0.0534(16) 0.0057(12) 0.0062(12) 0.0030(13)

loop_
_atom_type_symbol
_atom_type_description
_atom_type_scat_dispersion_real
_atom_type_scat_dispersion_imag
_atom_type_scat_source
C C 0.0033 0.0016 'International Tables Vol C Tables 4.2.6.8 and 6.1.1.4'
H H 0 0 'International Tables Vol C Tables 4.2.6.8 and 6.1.1.4'
N N 0.0061 0.0033 'International Tables Vol C Tables 4.2.6.8 and 6.1.1.4'
O O 0.0106 0.006 'International Tables Vol C Tables 4.2.6.8 and 6.1.1.4'
Ni Ni 0.3393 1.1124 'International Tables Vol C Tables 4.2.6.8 and 6.1.1.4'
Br Br -0.2901 2.4595 'International Tables Vol C Tables 4.2.6.8 and 6.1.1.4'
Cu Cu 0.3201 1.2651 'International Tables Vol C Tables 4.2.6.8 and 6.1.1.4'

loop_
_geom_angle_atom_site_label_1
_geom_angle_atom_site_label_2
_geom_angle_atom_site_label_3
_geom_angle_site_symmetry_1
_geom_angle_site_symmetry_3
_geom_angle
O1 Cu1 O1 3_757 . 180.0000(10)
O1 Cu1 N1 3_757 . 88.28(8)
O1 Cu1 N1 . . 91.72(8)
O1 Cu1 N1 3_757 3_757 91.72(8)
O1 Cu1 N1 . 3_757 88.28(8)
N1 Cu1 N1 . 3_757 180.0000(10)
C10 O1 Cu1 . . 130.10(17)
C4 N1 C3 . . 115.7(2)
C4 N1 Cu1 . . 123.89(16)
C3 N1 Cu1 . . 120.39(16)
C6 C5 C10 . . 119.5(2)
C6 C5 C4 . . 118.0(2)
C10 C5 C4 . . 122.5(2)
C9 C8 C7 . . 121.1(3)
C9 C8 H8 . . 119.4
C7 C8 H8 . . 119.4
N1 C4 C5 . . 126.8(2)
N1 C4 H4 . . 116.6
C5 C4 H4 . . 116.6
C8 C9 C10 . . 121.4(3)
C8 C9 H9 . . 119.3
C10 C9 H9 . . 119.3
C7 C6 C5 . . 121.4(3)
C7 C6 H6 . . 119.3
C5 C6 H6 . . 119.3
N1 C3 C2 . . 110.9(2)
N1 C3 H3A . . 109.5
C2 C3 H3A . . 109.5
N1 C3 H3B . . 109.5
C2 C3 H3B . . 109.5
H3A C3 H3B . . 108.1
O1 C10 C5 . . 123.6(2)
O1 C10 C9 . . 118.8(2)
C5 C10 C9 . . 117.6(2)
C1 C2 C3 . . 113.5(2)
C1 C2 H2A . . 108.9
C3 C2 H2A . . 108.9
C1 C2 H2B . . 108.9
C3 C2 H2B . . 108.9
H2A C2 H2B . . 107.7
C8 C7 C6 . . 118.9(3)
C8 C7 H7 . . 120.5
C6 C7 H7 . . 120.5
C2 C1 Br1 . . 113.4(2)
C2 C1 H1A . . 108.9
Br1 C1 H1A . . 108.9
C2 C1 H1B . . 108.9
Br1 C1 H1B . . 108.9
H1A C1 H1B . . 107.7

loop_
_geom_bond_atom_site_label_1
_geom_bond_atom_site_label_2
_geom_bond_site_symmetry_2
_geom_bond_distance
Cu1 O1 3_757 1.8786(19)
Cu1 O1 . 1.8786(19)
Cu1 N1 . 2.009(2)
Cu1 N1 3_757 2.009(2)
Br1 C1 . 1.942(3)
O1 C10 . 1.302(3)
N1 C4 . 1.284(3)
N1 C3 . 1.484(3)
C5 C6 . 1.404(4)
C5 C10 . 1.408(4)
C5 C4 . 1.444(3)
C8 C9 . 1.369(4)
C8 C7 . 1.377(4)
C8 H8 . 0.93
C4 H4 . 0.93
C9 C10 . 1.412(4)
C9 H9 . 0.93
C6 C7 . 1.380(4)
C6 H6 . 0.93
C3 C2 . 1.522(4)
C3 H3A . 0.97
C3 H3B . 0.97
C2 C1 . 1.509(4)
C2 H2A . 0.97
C2 H2B . 0.97
C7 H7 . 0.93
C1 H1A . 0.97
C1 H1B . 0.97

loop_
_geom_hbond_atom_site_label_D
_geom_hbond_atom_site_label_H
_geom_hbond_atom_site_label_A
_geom_hbond_site_symmetry_A
_geom_hbond_distance_DH
_geom_hbond_distance_HA
_geom_hbond_distance_DA
_geom_hbond_angle_DHA
_geom_hbond_publ_flag
C1 H1A Cg1 3_747 0.97 2.74 3.645(4) 155 yes
C4 H4 Cg1 2_646 0.93 2.90 3.805(3) 164 yes

loop_
_geom_torsion_atom_site_label_1
_geom_torsion_atom_site_label_2
_geom_torsion_atom_site_label_3
_geom_torsion_atom_site_label_4
_geom_torsion_site_symmetry_1
_geom_torsion
N1 Cu1 O1 C10 . -13.1(3)
N1 Cu1 O1 C10 3_757 166.9(3)
O1 Cu1 N1 C4 3_757 -170.0(2)
O1 Cu1 N1 C4 . 10.0(2)
O1 Cu1 N1 C3 3_757 7.98(19)
O1 Cu1 N1 C3 . -172.02(19)
C3 N1 C4 C5 . 177.6(2)
Cu1 N1 C4 C5 . -4.3(4)
C6 C5 C4 N1 . 176.5(3)
C10 C5 C4 N1 . -3.3(4)
C7 C8 C9 C10 . 0.3(5)
C10 C5 C6 C7 . -1.2(4)
C4 C5 C6 C7 . 179.0(3)
C4 N1 C3 C2 . -106.3(3)
Cu1 N1 C3 C2 . 75.6(3)
Cu1 O1 C10 C5 . 9.8(4)
Cu1 O1 C10 C9 . -169.8(2)
C6 C5 C10 O1 . -178.9(3)
C4 C5 C10 O1 . 1.0(4)
C6 C5 C10 C9 . 0.8(4)
C4 C5 C10 C9 . -179.4(3)
C8 C9 C10 O1 . 179.3(3)
C8 C9 C10 C5 . -0.3(4)
N1 C3 C2 C1 . -168.0(2)
C9 C8 C7 C6 . -0.7(5)
C5 C6 C7 C8 . 1.1(5)
C3 C2 C1 Br1 . -67.5(3)
